data_8102028
loop_
_publ_author_name
'Li, P.-G.'
'Wang, Q.-L.'
'Li, D.-S.'
'Fu, F.'
'Qi, G.-C.'

_publ_section_title
;
Crystal structure of bis(1,10-phenanthroline-N,N')silver(I) mononitrate, 
[Ag(C~12~H~8~N~2~)~2~][NO~3~]
;
_journal_issue 3
_journal_name_full 'Zeitschrift f\"ur Kristallographie - New Crystal Structures'
_journal_page_first 391
_journal_page_last 392
_journal_volume 221
_journal_year 2006
_chemical_formula_sum 'C24 H16 Ag N5 O3'
_chemical_formula_weight 530.29
_chemical_name_systematic
;
 bis(1,10-phenanthroline-N,N')silver(I) mononitrate
;
_space_group_IT_number 70
_symmetry_cell_setting orthorhombic
_symmetry_space_group_name_Hall '-F 2uv 2vw'
_symmetry_space_group_name_H-M 'F d d d :2'
_atom_sites_solution_hydrogens geom
_atom_sites_solution_primary direct
_atom_sites_solution_secondary difmap
_audit_creation_method SHELXL-97
_cell_angle_alpha 90.00
_cell_angle_beta 90.00
_cell_angle_gamma 90.00
_cell_formula_units_Z 8
_cell_length_a 3.6677(11)
_cell_length_b 30.046(9)
_cell_length_c 38.877(12)
_cell_measurement_reflns_used 373
_cell_measurement_temperature 273(2)
_cell_measurement_theta_max 13.68
_cell_measurement_theta_min 3.42
_cell_volume 4284(2)
_computing_cell_refinement 'Bruker SMART'
_computing_data_collection 'Bruker SMART'
_computing_data_reduction 'Bruker SAINT'
_computing_molecular_graphics 'Bruker SHELXTL'
_computing_publication_material 'Bruker SHELXTL'
_computing_structure_refinement 'SHELXL-97 (Sheldrick, 1997)'
_computing_structure_solution 'SHELXS-97 (Sheldrick, 1990)'
_diffrn_ambient_temperature 273(2)
_diffrn_measured_fraction_theta_full 0.979
_diffrn_measured_fraction_theta_max 0.979
_diffrn_measurement_device_type 'Bruker SMART CCD'
_diffrn_measurement_method phi/omega
_diffrn_radiation_monochromator graphite
_diffrn_radiation_source 'fine-focus sealed tube'
_diffrn_radiation_type MoK\a
_diffrn_radiation_wavelength 0.71073
_diffrn_reflns_av_R_equivalents 0.0909
_diffrn_reflns_av_sigmaI/netI 0.0916
_diffrn_reflns_limit_h_max 4
_diffrn_reflns_limit_h_min -3
_diffrn_reflns_limit_k_max 34
_diffrn_reflns_limit_k_min -33
_diffrn_reflns_limit_l_max 46
_diffrn_reflns_limit_l_min -45
_diffrn_reflns_number 4808
_diffrn_reflns_theta_full 25.09
_diffrn_reflns_theta_max 25.09
_diffrn_reflns_theta_min 1.71
_exptl_absorpt_coefficient_mu 0.979
_exptl_absorpt_correction_type none
_exptl_crystal_colour colorless
_exptl_crystal_density_diffrn 1.644
_exptl_crystal_density_meas 0
_exptl_crystal_density_method 'not measured'
_exptl_crystal_description columned
_exptl_crystal_F_000 2128
_exptl_crystal_size_max 0.26
_exptl_crystal_size_mid 0.16
_exptl_crystal_size_min 0.12
_refine_diff_density_max 0.435
_refine_diff_density_min -0.318
_refine_diff_density_rms 0.080
_refine_ls_extinction_coef 0.0004(3)
_refine_ls_extinction_expression Fc^*^=kFc[1+0.001xFc^2^\l^3^/sin(2\q)]^-1/4^
_refine_ls_extinction_method SHELXL
_refine_ls_goodness_of_fit_ref 0.849
_refine_ls_hydrogen_treatment mixed
_refine_ls_matrix_type full
_refine_ls_number_parameters 87
_refine_ls_number_reflns 946
_refine_ls_number_restraints 3
_refine_ls_restrained_S_all 0.850
_refine_ls_R_factor_all 0.1355
_refine_ls_R_factor_gt 0.0638
_refine_ls_shift/su_max 0.000
_refine_ls_shift/su_mean 0.000
_refine_ls_structure_factor_coef Fsqd
_refine_ls_weighting_details 'calc w=1/[\s^2^(Fo^2^)+(0.1304P)^2^+0.0000P] where P=(Fo^2^+2Fc^2^)/3'
_refine_ls_weighting_scheme calc
_refine_ls_wR_factor_gt 0.1661
_refine_ls_wR_factor_ref 0.1975
_reflns_number_gt 403
_reflns_number_total 946
_reflns_threshold_expression >2sigma(I)
_cod_data_source_file 1267-1846.cff
_cod_data_source_block fddd
_cod_depositor_comments
;
The following automatic conversions were performed:
'_symmetry_cell_setting' value 'Orthorhombic' changed to 'orthorhombic'
according to '/home/saulius/struct/CIF-dictionaries/cif_core.dic'
dictionary named 'cif_core.dic' version 2.4.1 from 2010-06-29.

Automatic conversion script
Id: cif_fix_enum 1555 2011-01-17 13:19:09Z saulius 
;
_cod_original_sg_symbol_H-M Fddd
_cod_database_code 8102028

loop_
_symmetry_equiv_pos_as_xyz
'x, y, z'
'-x+3/4, -y+3/4, z'
'-x+3/4, y, -z+3/4'
'x, -y+3/4, -z+3/4'
'x, y+1/2, z+1/2'
'-x+3/4, -y+5/4, z+1/2'
'-x+3/4, y+1/2, -z+5/4'
'x, -y+5/4, -z+5/4'
'x+1/2, y, z+1/2'
'-x+5/4, -y+3/4, z+1/2'
'-x+5/4, y, -z+5/4'
'x+1/2, -y+3/4, -z+5/4'
'x+1/2, y+1/2, z'
'-x+5/4, -y+5/4, z'
'-x+5/4, y+1/2, -z+3/4'
'x+1/2, -y+5/4, -z+3/4'
'-x, -y, -z'
'x-3/4, y-3/4, -z'
'x-3/4, -y, z-3/4'
'-x, y-3/4, z-3/4'
'-x, -y+1/2, -z+1/2'
'x-3/4, y-1/4, -z+1/2'
'x-3/4, -y+1/2, z-1/4'
'-x, y-1/4, z-1/4'
'-x+1/2, -y, -z+1/2'
'x-1/4, y-3/4, -z+1/2'
'x-1/4, -y, z-1/4'
'-x+1/2, y-3/4, z-1/4'
'-x+1/2, -y+1/2, -z'
'x-1/4, y-1/4, -z'
'x-1/4, -y+1/2, z-3/4'
'-x+1/2, y-1/4, z-3/4'

loop_
_atom_site_label
_atom_site_type_symbol
_atom_site_fract_x
_atom_site_fract_y
_atom_site_fract_z
_atom_site_U_iso_or_equiv
_atom_site_adp_type
_atom_site_occupancy
_atom_site_symmetry_multiplicity
_atom_site_Wyckoff_symbol
_atom_site_calc_flag
_atom_site_refinement_flags
_atom_site_disorder_assembly
_atom_site_disorder_group
Ag1 Ag 1.1250 0.1250 0.1250 0.1043(9) Uani 1 8 a d S . .
N1 N 0.9895(17) 0.1869(2) 0.15760(16) 0.0803(18) Uani 1 32 h d . . .
C5 C 1.054(2) 0.2261(3) 0.1423(2) 0.074(2) Uani 1 32 h d . . .
C1 C 0.871(3) 0.1854(3) 0.1901(2) 0.095(3) Uani 1 32 h d . . .
H1 H 0.8294 0.1590 0.2019 0.114 Uiso 1 32 h calc R . .
C3 C 0.888(4) 0.2689(4) 0.1867(5) 0.159(8) Uani 1 32 h d . . .
H3 H 0.8481 0.2966 0.1967 0.191 Uiso 1 32 h calc R . .
C4 C 1.008(3) 0.2682(4) 0.1564(3) 0.112(4) Uani 1 32 h d . . .
C6 C 1.059(4) 0.3088(3) 0.1412(4) 0.136(6) Uani 1 32 h d . . .
H6 H 1.0057 0.3351 0.1526 0.163 Uiso 1 32 h calc R . .
C2 C 0.811(3) 0.2319(8) 0.2061(3) 0.174(7) Uani 1 32 h d . . .
H2 H 0.7247 0.2347 0.2284 0.209 Uiso 1 32 h calc R . .
N2 N 0.6250 0.1250 0.2670(6) 0.117(9) Uani 0.50 16 g d SPD . .
O1 O 0.6250 0.1250 0.2983(6) 0.179(11) Uani 0.50 16 g d SPD . .
O2 O 0.894(5) 0.1140(8) 0.2508(6) 0.204(10) Uani 0.50 32 h d PD . .

loop_
_atom_site_aniso_label
_atom_site_aniso_U_11
_atom_site_aniso_U_22
_atom_site_aniso_U_33
_atom_site_aniso_U_23
_atom_site_aniso_U_13
_atom_site_aniso_U_12
Ag1 0.1335(16) 0.0721(10) 0.1072(13) 0.000 0.000 0.000
N1 0.083(5) 0.085(4) 0.073(4) -0.004(3) 0.001(3) -0.004(3)
C5 0.051(5) 0.077(5) 0.093(5) -0.019(4) -0.013(4) 0.003(4)
C1 0.072(5) 0.123(7) 0.091(7) -0.016(5) -0.013(5) -0.004(5)
C3 0.103(11) 0.094(8) 0.28(2) -0.037(11) -0.070(14) 0.028(8)
C4 0.106(9) 0.128(10) 0.103(7) -0.044(6) -0.011(6) 0.021(6)
C6 0.102(10) 0.062(5) 0.242(17) -0.018(6) -0.038(11) 0.005(6)
C2 0.046(6) 0.38(2) 0.096(7) -0.130(12) -0.011(5) 0.038(11)
N2 0.20(3) 0.107(16) 0.048(12) 0.000 0.000 -0.005(19)
O1 0.17(2) 0.121(18) 0.25(4) 0.000 0.000 -0.028(17)
O2 0.27(3) 0.182(19) 0.162(16) -0.012(15) 0.014(16) 0.048(19)

loop_
_atom_type_symbol
_atom_type_description
_atom_type_scat_dispersion_real
_atom_type_scat_dispersion_imag
_atom_type_scat_source
C C 0.0033 0.0016 'International Tables Vol C Tables 4.2.6.8 and 6.1.1.4'
H H 0.0000 0.0000 'International Tables Vol C Tables 4.2.6.8 and 6.1.1.4'
N N 0.0061 0.0033 'International Tables Vol C Tables 4.2.6.8 and 6.1.1.4'
O O 0.0106 0.0060 'International Tables Vol C Tables 4.2.6.8 and 6.1.1.4'
Ag Ag -0.8971 1.1015 'International Tables Vol C Tables 4.2.6.8 and 6.1.1.4'

loop_
_geom_angle_atom_site_label_1
_geom_angle_atom_site_label_2
_geom_angle_atom_site_label_3
_geom_angle
_geom_angle_site_symmetry_1
_geom_angle_site_symmetry_3
_geom_angle_publ_flag
N1 Ag1 N1 72.4(3) . 11_654 ?
N1 Ag1 N1 155.1(3) . 8_544 ?
N1 Ag1 N1 113.3(3) 11_654 8_544 ?
N1 Ag1 N1 113.3(3) . 14_645 ?
N1 Ag1 N1 155.1(3) 11_654 14_645 ?
N1 Ag1 N1 72.4(3) 8_544 14_645 ?
C1 N1 C5 120.4(7) . . ?
C1 N1 Ag1 124.3(6) . . ?
C5 N1 Ag1 115.2(5) . . ?
N1 C5 C4 127.0(8) . . ?
N1 C5 C5 118.5(4) . 11_654 ?
C4 C5 C5 114.4(6) . 11_654 ?
N1 C1 C2 113.3(10) . . ?
C4 C3 C2 125.0(14) . . ?
C3 C4 C6 116.1(11) . . ?
C3 C4 C5 115.4(12) . . ?
C6 C4 C5 128.5(11) . . ?
C6 C6 C4 117.0(7) 11_654 . ?
C3 C2 C1 118.9(11) . . ?
O1 N2 O2 121.3(11) . . ?
O1 N2 O2 121.3(11) . 14_545 ?
O2 N2 O2 117(2) . 14_545 ?
N2 O2 O2 131.1(19) . 14_645 ?

loop_
_geom_bond_atom_site_label_1
_geom_bond_atom_site_label_2
_geom_bond_distance
_geom_bond_site_symmetry_2
_geom_bond_publ_flag
Ag1 N1 2.304(6) . ?
Ag1 N1 2.304(6) 11_654 ?
Ag1 N1 2.304(6) 8_544 ?
Ag1 N1 2.304(6) 14_645 ?
N1 C1 1.337(11) . ?
N1 C5 1.342(10) . ?
C5 C4 1.390(12) . ?
C5 C5 1.440(16) 11_654 ?
C1 C2 1.54(2) . ?
C3 C4 1.25(2) . ?
C3 C2 1.37(2) . ?
C4 C6 1.367(16) . ?
C6 C6 1.35(3) 11_654 ?
N2 O1 1.214(9) . ?
N2 O2 1.218(9) . ?
N2 O2 1.218(9) 14_545 ?
O2 O2 1.82(4) 14_645 ?
